data_2231477
loop_
_publ_author_name
'Raza Ahsraf, Ahmed'
'Akhter, Zareen'
'Bolte, Michael'

_publ_section_title
;
 (3-Benzoylphenyl)(phenyl)methanone
;
_journal_coeditor_code FY2021
_journal_issue 9
_journal_name_full 'Acta Crystallographica Section E'
_journal_page_first o2432
_journal_paper_doi 10.1107/S1600536811033344
_journal_volume 67
_journal_year 2011
_chemical_formula_iupac 'C20 H14 O2'
_chemical_formula_moiety 'C20 H14 O2'
_chemical_formula_sum 'C20 H14 O2'
_chemical_formula_weight 286.31
_chemical_name_common 1,3-dibenzoylbenzene
_chemical_name_systematic
;
(3-Benzoylphenyl)(phenyl)methanone
;
_space_group_IT_number 61
_symmetry_cell_setting orthorhombic
_symmetry_space_group_name_Hall '-P 2ac 2ab'
_symmetry_space_group_name_H-M 'P b c a'
_atom_sites_solution_hydrogens geom
_atom_sites_solution_primary direct
_atom_sites_solution_secondary difmap
_audit_creation_method SHELXL-97
_cell_angle_alpha 90.00
_cell_angle_beta 90.00
_cell_angle_gamma 90.00
_cell_formula_units_Z 8
_cell_length_a 16.2029(5)
_cell_length_b 7.8648(4)
_cell_length_c 22.8422(8)
_cell_measurement_reflns_used 32870
_cell_measurement_temperature 173(2)
_cell_measurement_theta_max 28.7
_cell_measurement_theta_min 2.7
_cell_volume 2910.8(2)
_computing_cell_refinement 'X-AREA (Stoe & Cie, 2001)'
_computing_data_collection 'X-AREA (Stoe & Cie, 2001)'
_computing_data_reduction 'X-AREA (Stoe & Cie, 2001)'
_computing_molecular_graphics 'XP (Sheldrick, 2008)'
_computing_publication_material 'SHELXL97 (Sheldrick, 2008)'
_computing_structure_refinement 'SHELXL97 (Sheldrick, 2008)'
_computing_structure_solution 'SHELXS97 (Sheldrick, 2008)'
_diffrn_ambient_temperature 173(2)
_diffrn_measured_fraction_theta_full 0.999
_diffrn_measured_fraction_theta_max 0.996
_diffrn_measurement_device_type 'Stoe IPDS II two-circle'
_diffrn_measurement_method \w
_diffrn_radiation_monochromator graphite
_diffrn_radiation_source 'fine-focus sealed tube'
_diffrn_radiation_type MoK\a
_diffrn_radiation_wavelength 0.71073
_diffrn_reflns_av_R_equivalents 0.0503
_diffrn_reflns_av_sigmaI/netI 0.0206
_diffrn_reflns_limit_h_max 21
_diffrn_reflns_limit_h_min -21
_diffrn_reflns_limit_k_max 10
_diffrn_reflns_limit_k_min -10
_diffrn_reflns_limit_l_max 30
_diffrn_reflns_limit_l_min -29
_diffrn_reflns_number 40513
_diffrn_reflns_theta_full 25.00
_diffrn_reflns_theta_max 28.43
_diffrn_reflns_theta_min 3.01
_diffrn_standards_number 0
_exptl_absorpt_coefficient_mu 0.083
_exptl_absorpt_correction_type none
_exptl_crystal_colour colourless
_exptl_crystal_density_diffrn 1.307
_exptl_crystal_density_method 'not measured'
_exptl_crystal_description block
_exptl_crystal_F_000 1200
_exptl_crystal_size_max 0.45
_exptl_crystal_size_mid 0.45
_exptl_crystal_size_min 0.43
_refine_diff_density_max 0.277
_refine_diff_density_min -0.154
_refine_ls_extinction_coef 0.0128(12)
_refine_ls_extinction_expression Fc^*^=kFc[1+0.001xFc^2^\l^3^/sin(2\q)]^-1/4^
_refine_ls_extinction_method 'SHELXL97 (Sheldrick, 2008)'
_refine_ls_goodness_of_fit_ref 1.045
_refine_ls_hydrogen_treatment constr
_refine_ls_matrix_type full
_refine_ls_number_parameters 200
_refine_ls_number_reflns 3653
_refine_ls_number_restraints 0
_refine_ls_restrained_S_all 1.045
_refine_ls_R_factor_all 0.0465
_refine_ls_R_factor_gt 0.0374
_refine_ls_shift/su_max 0.001
_refine_ls_shift/su_mean 0.000
_refine_ls_structure_factor_coef Fsqd
_refine_ls_weighting_details 'calc w=1/[\s^2^(Fo^2^)+(0.0547P)^2^+0.4425P] where P=(Fo^2^+2Fc^2^)/3'
_refine_ls_weighting_scheme calc
_refine_ls_wR_factor_gt 0.0970
_refine_ls_wR_factor_ref 0.1014
_reflns_number_gt 3095
_reflns_number_total 3653
_reflns_threshold_expression I>2\s(I)
_cod_data_source_file fy2021.cif
_cod_data_source_block I
_cod_database_code 2231477
_cod_database_fobs_code 2231477

loop_
_symmetry_equiv_pos_as_xyz
'x, y, z'
'-x+1/2, -y, z+1/2'
'-x, y+1/2, -z+1/2'
'x+1/2, -y+1/2, -z'
'-x, -y, -z'
'x-1/2, y, -z-1/2'
'x, -y-1/2, z-1/2'
'-x-1/2, y-1/2, z'

loop_
_atom_site_type_symbol
_atom_site_label
_atom_site_fract_x
_atom_site_fract_y
_atom_site_fract_z
_atom_site_U_iso_or_equiv
_atom_site_adp_type
_atom_site_calc_flag
_atom_site_refinement_flags
_atom_site_occupancy
_atom_site_symmetry_multiplicity
O O1 0.57553(5) 0.26790(13) 0.50072(4) 0.0480(2) Uani d . 1 1
O O2 0.72489(5) 0.52781(15) 0.23112(4) 0.0539(3) Uani d . 1 1
C C1 0.60337(6) 0.42835(12) 0.41666(4) 0.0262(2) Uani d . 1 1
C C2 0.60051(6) 0.42295(12) 0.35545(4) 0.0259(2) Uani d . 1 1
H H2 0.5597 0.3564 0.3363 0.031 Uiso calc R 1 1
C C3 0.65756(6) 0.51526(13) 0.32241(4) 0.0286(2) Uani d . 1 1
C C4 0.71769(6) 0.61245(13) 0.35094(5) 0.0334(2) Uani d . 1 1
H H4 0.7570 0.6743 0.3286 0.040 Uiso calc R 1 1
C C5 0.72029(7) 0.61901(13) 0.41153(5) 0.0347(2) Uani d . 1 1
H H5 0.7607 0.6866 0.4306 0.042 Uiso calc R 1 1
C C6 0.66382(6) 0.52687(13) 0.44426(5) 0.0304(2) Uani d . 1 1
H H6 0.6662 0.5306 0.4858 0.036 Uiso calc R 1 1
C C7 0.54757(6) 0.32464(13) 0.45492(4) 0.0293(2) Uani d . 1 1
C C8 0.65929(7) 0.50879(14) 0.25675(5) 0.0338(2) Uani d . 1 1
C C11 0.45990(6) 0.29171(12) 0.43842(4) 0.0268(2) Uani d . 1 1
C C12 0.41725(6) 0.38926(13) 0.39722(4) 0.0303(2) Uani d . 1 1
H H12 0.4445 0.4802 0.3778 0.036 Uiso calc R 1 1
C C13 0.33493(7) 0.35381(15) 0.38441(5) 0.0365(2) Uani d . 1 1
H H13 0.3063 0.4198 0.3561 0.044 Uiso calc R 1 1
C C14 0.29496(7) 0.22188(15) 0.41305(6) 0.0400(3) Uani d . 1 1
H H14 0.2388 0.1978 0.4044 0.048 Uiso calc R 1 1
C C15 0.33652(7) 0.12507(14) 0.45422(5) 0.0378(3) Uani d . 1 1
H H15 0.3089 0.0347 0.4736 0.045 Uiso calc R 1 1
C C16 0.41827(6) 0.15987(13) 0.46714(5) 0.0312(2) Uani d . 1 1
H H16 0.4463 0.0938 0.4957 0.037 Uiso calc R 1 1
C C21 0.58125(6) 0.47839(13) 0.22351(4) 0.0300(2) Uani d . 1 1
C C22 0.50446(7) 0.53230(13) 0.24428(5) 0.0313(2) Uani d . 1 1
H H22 0.5006 0.5873 0.2812 0.038 Uiso calc R 1 1
C C23 0.43365(7) 0.50573(15) 0.21107(5) 0.0371(2) Uani d . 1 1
H H23 0.3815 0.5417 0.2254 0.044 Uiso calc R 1 1
C C24 0.43937(8) 0.42670(15) 0.15702(5) 0.0400(3) Uani d . 1 1
H H24 0.3910 0.4086 0.1344 0.048 Uiso calc R 1 1
C C25 0.51537(9) 0.37388(15) 0.13580(5) 0.0414(3) Uani d . 1 1
H H25 0.5190 0.3199 0.0987 0.050 Uiso calc R 1 1
C C26 0.58596(8) 0.39992(15) 0.16880(5) 0.0375(3) Uani d . 1 1
H H26 0.6380 0.3641 0.1541 0.045 Uiso calc R 1 1

loop_
_atom_site_aniso_label
_atom_site_aniso_U_11
_atom_site_aniso_U_22
_atom_site_aniso_U_33
_atom_site_aniso_U_12
_atom_site_aniso_U_13
_atom_site_aniso_U_23
O1 0.0428(5) 0.0614(6) 0.0398(5) -0.0123(4) -0.0126(4) 0.0191(4)
O2 0.0303(4) 0.0890(7) 0.0425(5) -0.0035(4) 0.0115(4) 0.0008(5)
C1 0.0234(4) 0.0247(4) 0.0305(5) 0.0028(3) -0.0006(4) -0.0009(4)
C2 0.0228(4) 0.0243(4) 0.0307(5) 0.0014(3) -0.0005(4) -0.0021(4)
C3 0.0241(5) 0.0278(5) 0.0338(5) 0.0032(4) 0.0029(4) -0.0005(4)
C4 0.0251(5) 0.0303(5) 0.0448(6) -0.0021(4) 0.0041(4) -0.0002(4)
C5 0.0273(5) 0.0323(5) 0.0444(6) -0.0034(4) -0.0023(4) -0.0075(4)
C6 0.0268(5) 0.0308(5) 0.0336(5) 0.0027(4) -0.0029(4) -0.0049(4)
C7 0.0290(5) 0.0301(5) 0.0287(5) -0.0004(4) -0.0017(4) 0.0011(4)
C8 0.0283(5) 0.0387(5) 0.0344(5) 0.0019(4) 0.0063(4) 0.0018(4)
C11 0.0256(5) 0.0274(4) 0.0273(4) 0.0014(4) 0.0024(3) -0.0031(4)
C12 0.0285(5) 0.0316(5) 0.0310(5) 0.0020(4) 0.0018(4) 0.0003(4)
C13 0.0298(5) 0.0404(6) 0.0393(6) 0.0054(4) -0.0045(4) -0.0026(5)
C14 0.0268(5) 0.0412(6) 0.0520(7) -0.0019(4) -0.0020(5) -0.0085(5)
C15 0.0321(5) 0.0326(5) 0.0487(6) -0.0049(4) 0.0081(5) -0.0024(5)
C16 0.0311(5) 0.0285(5) 0.0340(5) 0.0014(4) 0.0039(4) 0.0002(4)
C21 0.0314(5) 0.0305(5) 0.0282(5) -0.0004(4) 0.0046(4) 0.0032(4)
C22 0.0315(5) 0.0325(5) 0.0299(5) 0.0023(4) 0.0019(4) 0.0011(4)
C23 0.0328(5) 0.0389(6) 0.0394(6) -0.0002(4) -0.0020(4) 0.0079(5)
C24 0.0467(7) 0.0364(6) 0.0369(5) -0.0107(5) -0.0092(5) 0.0086(5)
C25 0.0601(8) 0.0362(6) 0.0278(5) -0.0078(5) 0.0007(5) 0.0007(4)
C26 0.0435(6) 0.0388(6) 0.0302(5) 0.0000(5) 0.0097(4) 0.0011(4)

loop_
_atom_type_symbol
_atom_type_description
_atom_type_scat_dispersion_real
_atom_type_scat_dispersion_imag
_atom_type_scat_source
C C 0.0033 0.0016 'International Tables Vol C Tables 4.2.6.8 and 6.1.1.4'
H H 0.0000 0.0000 'International Tables Vol C Tables 4.2.6.8 and 6.1.1.4'
O O 0.0106 0.0060 'International Tables Vol C Tables 4.2.6.8 and 6.1.1.4'

loop_
_geom_angle_atom_site_label_1
_geom_angle_atom_site_label_2
_geom_angle_atom_site_label_3
_geom_angle
C6 C1 C2 119.36(9)
C6 C1 C7 117.45(9)
C2 C1 C7 123.09(9)
C3 C2 C1 120.13(9)
C3 C2 H2 119.9
C1 C2 H2 119.9
C2 C3 C4 119.54(9)
C2 C3 C8 122.32(9)
C4 C3 C8 118.09(9)
C5 C4 C3 120.44(10)
C5 C4 H4 119.8
C3 C4 H4 119.8
C4 C5 C6 119.95(10)
C4 C5 H5 120.0
C6 C5 H5 120.0
C5 C6 C1 120.57(10)
C5 C6 H6 119.7
C1 C6 H6 119.7
O1 C7 C11 120.32(9)
O1 C7 C1 118.25(9)
C11 C7 C1 121.42(8)
O2 C8 C21 120.79(10)
O2 C8 C3 119.38(10)
C21 C8 C3 119.83(9)
C12 C11 C16 118.95(9)
C12 C11 C7 123.07(9)
C16 C11 C7 117.95(9)
C13 C12 C11 120.33(10)
C13 C12 H12 119.8
C11 C12 H12 119.8
C14 C13 C12 119.83(10)
C14 C13 H13 120.1
C12 C13 H13 120.1
C15 C14 C13 120.31(10)
C15 C14 H14 119.8
C13 C14 H14 119.8
C16 C15 C14 120.09(10)
C16 C15 H15 120.0
C14 C15 H15 120.0
C15 C16 C11 120.49(10)
C15 C16 H16 119.8
C11 C16 H16 119.8
C26 C21 C22 119.12(10)
C26 C21 C8 118.65(10)
C22 C21 C8 122.17(9)
C23 C22 C21 120.23(10)
C23 C22 H22 119.9
C21 C22 H22 119.9
C24 C23 C22 119.88(11)
C24 C23 H23 120.1
C22 C23 H23 120.1
C23 C24 C25 120.34(11)
C23 C24 H24 119.8
C25 C24 H24 119.8
C26 C25 C24 119.91(10)
C26 C25 H25 120.0
C24 C25 H25 120.0
C25 C26 C21 120.50(11)
C25 C26 H26 119.8
C21 C26 H26 119.8

loop_
_geom_bond_atom_site_label_1
_geom_bond_atom_site_label_2
_geom_bond_distance
O1 C7 1.2242(12)
O2 C8 1.2227(13)
C1 C6 1.3989(14)
C1 C2 1.3995(13)
C1 C7 1.4990(14)
C2 C3 1.3969(14)
C2 H2 0.9500
C3 C4 1.3993(15)
C3 C8 1.5009(15)
C4 C5 1.3857(16)
C4 H4 0.9500
C5 C6 1.3861(15)
C5 H5 0.9500
C6 H6 0.9500
C7 C11 1.4923(14)
C8 C21 1.4942(15)
C11 C12 1.3970(14)
C11 C16 1.4002(14)
C12 C13 1.3937(15)
C12 H12 0.9500
C13 C14 1.3870(17)
C13 H13 0.9500
C14 C15 1.3847(17)
C14 H14 0.9500
C15 C16 1.3844(15)
C15 H15 0.9500
C16 H16 0.9500
C21 C26 1.3958(15)
C21 C22 1.3975(14)
C22 C23 1.3913(16)
C22 H22 0.9500
C23 C24 1.3852(17)
C23 H23 0.9500
C24 C25 1.3870(19)
C24 H24 0.9500
C25 C26 1.3851(18)
C25 H25 0.9500
C26 H26 0.9500

loop_
_geom_torsion_atom_site_label_1
_geom_torsion_atom_site_label_2
_geom_torsion_atom_site_label_3
_geom_torsion_atom_site_label_4
_geom_torsion
C6 C1 C2 C3 -0.02(14)
C7 C1 C2 C3 -176.19(9)
C1 C2 C3 C4 0.26(14)
C1 C2 C3 C8 177.63(9)
C2 C3 C4 C5 -0.73(15)
C8 C3 C4 C5 -178.22(9)
C3 C4 C5 C6 0.96(16)
C4 C5 C6 C1 -0.72(16)
C2 C1 C6 C5 0.25(15)
C7 C1 C6 C5 176.64(9)
C6 C1 C7 O1 -32.33(14)
C2 C1 C7 O1 143.91(11)
C6 C1 C7 C11 147.13(9)
C2 C1 C7 C11 -36.62(14)
C2 C3 C8 O2 -149.63(11)
C4 C3 C8 O2 27.79(16)
C2 C3 C8 C21 30.05(15)
C4 C3 C8 C21 -152.53(10)
O1 C7 C11 C12 160.85(11)
C1 C7 C11 C12 -18.60(15)
O1 C7 C11 C16 -17.14(15)
C1 C7 C11 C16 163.41(9)
C16 C11 C12 C13 -0.95(15)
C7 C11 C12 C13 -178.93(10)
C11 C12 C13 C14 0.51(16)
C12 C13 C14 C15 -0.12(17)
C13 C14 C15 C16 0.18(17)
C14 C15 C16 C11 -0.63(16)
C12 C11 C16 C15 1.01(15)
C7 C11 C16 C15 179.09(10)
O2 C8 C21 C26 27.69(16)
C3 C8 C21 C26 -151.99(10)
O2 C8 C21 C22 -149.55(12)
C3 C8 C21 C22 30.77(15)
C26 C21 C22 C23 0.87(15)
C8 C21 C22 C23 178.10(10)
C21 C22 C23 C24 -0.48(16)
C22 C23 C24 C25 -0.01(17)
C23 C24 C25 C26 0.11(17)
C24 C25 C26 C21 0.30(17)
C22 C21 C26 C25 -0.78(16)
C8 C21 C26 C25 -178.11(10)

loop_
_cod_related_entry_id
_cod_related_entry_database
_cod_related_entry_code
1 ChemSpider 69801
